data_4113412
loop_
_publ_author_name
'Jennifer N. Smith'
'Zahida Shirin'
'Carl J. Carrano'

_publ_section_title
;
 Control of Thiolate Nucleophilicity and Specificity in Zinc
 Metalloproteins by Hydrogen Bonding: Lessons from Model Compound Studies
;
_journal_name_full 'Journal of the American Chemical Society'
_journal_page_first 868
_journal_page_last 869
_journal_paper_doi 10.1021/ja029418i
_journal_volume 125
_journal_year 2003
_chemical_formula_sum 'C23 H32 B F4 N5 O S2 Zn'
_chemical_formula_weight 610.84
_chemical_name_systematic
; 
 ? 
;
_space_group_IT_number 14
_symmetry_cell_setting monoclinic
_symmetry_space_group_name_Hall '-P 2yn'
_symmetry_space_group_name_H-M 'P 1 21/n 1'
_atom_sites_solution_hydrogens geom
_atom_sites_solution_primary direct
_atom_sites_solution_secondary difmap
_audit_creation_method SHELXL
_cell_angle_alpha 90.00
_cell_angle_beta 91.05
_cell_angle_gamma 90.00
_cell_formula_units_Z 4
_cell_length_a 13.780(2)
_cell_length_b 13.386(2)
_cell_length_c 15.197(2)
_cell_measurement_reflns_used 25
_cell_measurement_temperature 293(2)
_cell_measurement_theta_max 25
_cell_measurement_theta_min 24
_cell_volume 2802.8(7)
_computing_structure_refinement 'SHELXL-93 (Sheldrick, 1993)'
_computing_structure_solution 'SHELXS-86 (Sheldrick, 1990)'
_diffrn_ambient_temperature 293(2)
_diffrn_measurement_device P4
_diffrn_radiation_monochromator graphite
_diffrn_radiation_source 'fine-focus sealed tube'
_diffrn_radiation_type MoK\a
_diffrn_radiation_wavelength 0.71073
_diffrn_reflns_av_R_equivalents 0.0722
_diffrn_reflns_av_sigmaI/netI 0.1774
_diffrn_reflns_limit_h_max 16
_diffrn_reflns_limit_h_min 0
_diffrn_reflns_limit_k_max 15
_diffrn_reflns_limit_k_min 0
_diffrn_reflns_limit_l_max 18
_diffrn_reflns_limit_l_min -18
_diffrn_reflns_number 5051
_diffrn_reflns_theta_max 25.00
_diffrn_reflns_theta_min 1.98
_diffrn_standards_decay_% none
_diffrn_standards_interval_count 97
_diffrn_standards_interval_time n/a
_diffrn_standards_number 3
_exptl_absorpt_coefficient_mu 1.078
_exptl_absorpt_correction_T_max 0.927
_exptl_absorpt_correction_T_min 0.848
_exptl_absorpt_correction_type psi-scans
_exptl_crystal_colour clear
_exptl_crystal_density_diffrn 1.448
_exptl_crystal_density_meas ?
_exptl_crystal_density_method n/a
_exptl_crystal_description block
_exptl_crystal_F_000 1264
_exptl_crystal_size_max 0.4
_exptl_crystal_size_mid 0.4
_exptl_crystal_size_min 0.4
_refine_diff_density_max 0.409
_refine_diff_density_min -0.357
_refine_diff_density_rms 0.081
_refine_ls_extinction_coef n/a
_refine_ls_extinction_method none
_refine_ls_goodness_of_fit_all 1.031
_refine_ls_goodness_of_fit_obs 1.201
_refine_ls_hydrogen_treatment riding
_refine_ls_matrix_type full
_refine_ls_number_parameters 362
_refine_ls_number_reflns 4840
_refine_ls_number_restraints 0
_refine_ls_restrained_S_all 1.142
_refine_ls_restrained_S_obs 1.201
_refine_ls_R_factor_all 0.2045
_refine_ls_R_factor_obs 0.0748
_refine_ls_shift/esd_max 0.082
_refine_ls_shift/esd_mean 0.006
_refine_ls_structure_factor_coef Fsqd
_refine_ls_weighting_details 'w=1/[\s^2^(Fo^2^)+(0.0245P)^2^+4.5576P] where P=(Fo^2^+2Fc^2^)/3'
_refine_ls_weighting_scheme calc
_refine_ls_wR_factor_all 0.1766
_refine_ls_wR_factor_obs 0.1156
_reflns_number_observed 2070
_reflns_number_total 4845
_reflns_observed_criterion >2sigma(I)
_cod_data_source_file ja029418i_s4.cif
_cod_data_source_block zs38
_cod_depositor_comments
;
The following automatic conversions were performed:

'_exptl_crystal_density_meas' value 'n/a' was changed to '?' - the
value is perceived as not measured.

Automatic conversion script
Id: cif_fix_values 3008 2015-01-20 13:52:24Z robertas 

The following automatic conversions were performed:

'_refine_ls_weighting_scheme' value 'calc
w=1/[\s^2^(Fo^2^)+(0.0245P)^2^+4.5576P] where P=(Fo^2^+2Fc^2^)/3' was
changed to 'calc'. New tag '_refine_ls_weighting_details' was
created. The value of the new tag was set to
'w=1/[\s^2^(Fo^2^)+(0.0245P)^2^+4.5576P] where P=(Fo^2^+2Fc^2^)/3'.

Automatic conversion script
Id: cif_fix_values 3143 2015-03-26 13:38:13Z robertas 
;
_cod_database_code 4113412

loop_
_symmetry_equiv_pos_as_xyz
'x, y, z'
'-x+1/2, y+1/2, -z+1/2'
'-x, -y, -z'
'x-1/2, -y-1/2, z-1/2'

loop_
_atom_site_aniso_label
_atom_site_aniso_U_11
_atom_site_aniso_U_22
_atom_site_aniso_U_33
_atom_site_aniso_U_23
_atom_site_aniso_U_13
_atom_site_aniso_U_12
Zn1 0.0388(5) 0.0629(7) 0.0348(5) -0.0072(6) 0.0052(4) 0.0022(6)
N1 0.026(4) 0.071(6) 0.030(4) -0.002(4) -0.001(3) -0.005(4)
N2 0.033(4) 0.049(5) 0.037(4) 0.001(4) 0.003(3) -0.011(4)
N3 0.040(4) 0.047(5) 0.033(4) -0.004(4) -0.005(3) 0.000(4)
N4 0.037(4) 0.048(5) 0.030(4) -0.003(4) 0.004(3) -0.002(4)
N5 0.072(6) 0.134(8) 0.029(4) -0.015(5) -0.005(4) 0.018(6)
O1 0.063(4) 0.087(5) 0.035(4) 0.003(3) 0.007(3) 0.025(4)
S1 0.0532(15) 0.068(2) 0.0548(15) 0.0042(14) 0.0068(12) 0.0136(14)
S2 0.065(2) 0.065(2) 0.056(2) -0.0118(14) 0.0184(13) 0.0065(15)
C1 0.061(6) 0.073(8) 0.050(5) -0.004(5) 0.028(5) 0.000(6)
C2 0.044(5) 0.051(6) 0.039(5) 0.010(5) 0.011(4) 0.002(5)
C3 0.038(5) 0.061(7) 0.055(6) -0.007(5) 0.003(5) -0.002(5)
C4 0.042(5) 0.051(6) 0.047(5) -0.003(5) -0.004(4) -0.005(5)
C5 0.055(6) 0.102(9) 0.053(6) -0.022(6) -0.002(5) -0.015(6)
C6 0.081(7) 0.072(7) 0.059(6) -0.017(6) 0.000(5) -0.014(6)
C7 0.045(5) 0.048(6) 0.036(5) -0.008(5) -0.001(4) 0.000(5)
C8 0.053(5) 0.047(6) 0.061(6) -0.003(6) 0.004(5) -0.015(6)
C9 0.034(5) 0.041(6) 0.044(5) 0.001(5) 0.006(4) -0.004(4)
C10 0.067(6) 0.053(7) 0.057(6) -0.004(5) 0.026(5) -0.012(5)
C11 0.049(5) 0.051(7) 0.028(4) 0.002(4) 0.004(4) -0.004(5)
C12 0.045(5) 0.061(7) 0.040(5) 0.011(5) -0.005(4) -0.003(5)
C13 0.066(7) 0.120(11) 0.045(6) -0.004(6) -0.016(5) 0.023(7)
C14 0.090(8) 0.060(7) 0.068(7) 0.021(6) 0.028(6) 0.026(6)
C15 0.053(6) 0.137(11) 0.086(8) -0.001(8) -0.005(6) 0.021(7)
C16 0.048(6) 0.066(7) 0.035(5) -0.015(5) 0.007(4) 0.003(6)
C17 0.052(6) 0.066(8) 0.064(6) -0.007(6) 0.008(5) 0.020(6)
C18 0.058(7) 0.095(10) 0.072(8) -0.013(7) 0.022(6) -0.003(7)
C19 0.087(10) 0.092(10) 0.071(8) -0.004(7) 0.045(7) 0.005(8)
C20 0.086(8) 0.089(9) 0.043(6) 0.014(6) 0.026(6) 0.013(7)
C21 0.063(7) 0.090(9) 0.038(6) -0.012(6) 0.016(5) 0.011(7)
C22 0.063(7) 0.094(9) 0.037(6) -0.001(6) 0.005(5) 0.008(6)
C23 0.055(7) 0.206(14) 0.056(6) 0.012(8) -0.009(5) 0.043(8)
B1 0.042(7) 0.093(14) 0.080(11) 0.004(11) 0.011(7) -0.009(8)
F3 0.108(16) 0.187(38) 0.045(8) -0.020(15) 0.016(8) 0.011(18)
F1 0.269(35) 0.155(30) 0.289(67) 0.139(38) 0.062(39) -0.048(23)
F2 0.086(5) 0.177(9) 0.188(8) -0.010(7) 0.007(5) 0.033(5)
F4 0.152(24) 0.176(34) 0.145(25) -0.072(27) -0.047(21) 0.024(21)
F3' 0.287(38) 0.098(19) 0.090(21) -0.049(16) -0.025(21) -0.017(21)
F4' 0.090(15) 0.098(28) 0.310(62) 0.106(33) 0.042(34) -0.021(17)
F1' 0.124(18) 0.214(51) 0.033(10) 0.041(15) 0.005(9) 0.038(26)

loop_
_atom_site_label
_atom_site_type_symbol
_atom_site_fract_x
_atom_site_fract_y
_atom_site_fract_z
_atom_site_U_iso_or_equiv
_atom_site_thermal_displace_type
_atom_site_occupancy
_atom_site_calc_flag
_atom_site_refinement_flags
Zn1 Zn 0.26618(7) 0.12895(9) 0.15109(6) 0.0454(3) Uani 1 d .
N1 N 0.3850(4) 0.1595(5) 0.0768(4) 0.042(2) Uani 1 d .
N2 N 0.3881(4) 0.1280(5) -0.0097(4) 0.040(2) Uani 1 d .
N3 N 0.2209(4) 0.0195(5) 0.0659(4) 0.040(2) Uani 1 d .
N4 N 0.2502(4) 0.0192(5) -0.0206(4) 0.038(2) Uani 1 d .
N5 N 0.2743(6) 0.0526(7) 0.3814(5) 0.078(3) Uani 1 d .
H5A H 0.2922(6) 0.0670(7) 0.4372(5) 0.080 Uiso 1 d R
O1 O 0.3330(4) 0.0329(5) 0.2433(4) 0.061(2) Uani 1 d .
S1 S 0.1827(2) 0.2528(2) 0.0246(2) 0.0586(7) Uani 1 d .
S2 S 0.1892(2) 0.2194(2) 0.2536(2) 0.0618(8) Uani 1 d .
C1 C 0.5058(6) 0.1080(7) -0.1330(5) 0.061(3) Uani 1 d .
H1A H 0.4487(6) 0.0842(7) -0.1634(5) 0.080 Uiso 1 d R
H1B H 0.5316(6) 0.1644(7) -0.1638(5) 0.080 Uiso 1 d R
H1C H 0.5536(6) 0.0558(7) -0.1304(5) 0.080 Uiso 1 d R
C2 C 0.4784(6) 0.1393(7) -0.0422(5) 0.044(2) Uani 1 d .
C3 C 0.5348(6) 0.1771(6) 0.0244(5) 0.051(2) Uani 1 d .
H3A H 0.6026(6) 0.1932(6) 0.0222(5) 0.080 Uiso 1 d R
C4 C 0.4746(6) 0.1883(7) 0.0965(5) 0.047(2) Uani 1 d .
C5 C 0.5015(6) 0.2244(8) 0.1877(5) 0.070(3) Uani 1 d .
H5B H 0.4458(6) 0.2247(8) 0.2247(5) 0.080 Uiso 1 d R
H5C H 0.5499(6) 0.1804(8) 0.2120(5) 0.080 Uiso 1 d R
H5D H 0.5274(6) 0.2908(8) 0.1840(5) 0.080 Uiso 1 d R
C6 C 0.2473(7) -0.0898(7) -0.1545(6) 0.071(3) Uani 1 d .
H6A H 0.2802(7) -0.0338(7) -0.1798(6) 0.080 Uiso 1 d R
H6B H 0.2884(7) -0.1476(7) -0.1566(6) 0.080 Uiso 1 d R
H6C H 0.1884(7) -0.1026(7) -0.1872(6) 0.080 Uiso 1 d R
C7 C 0.2259(6) -0.0684(7) -0.0605(5) 0.043(2) Uani 1 d .
C8 C 0.1810(6) -0.1252(7) -0.0002(5) 0.054(2) Uani 1 d .
H8A H 0.1551(6) -0.1911(7) -0.0091(5) 0.080 Uiso 1 d R
C9 C 0.1784(5) -0.0690(7) 0.0771(5) 0.040(2) Uani 1 d .
C10 C 0.1332(6) -0.0961(6) 0.1631(5) 0.058(3) Uani 1 d .
H10A H 0.1434(6) -0.0427(6) 0.2045(5) 0.080 Uiso 1 d R
H10B H 0.0649(6) -0.1068(6) 0.1542(5) 0.080 Uiso 1 d R
H10C H 0.1627(6) -0.1561(6) 0.1856(5) 0.080 Uiso 1 d R
C11 C 0.2980(6) 0.1049(6) -0.0578(5) 0.043(2) Uani 1 d .
H11A H 0.3181(6) 0.0829(6) -0.1147(5) 0.080 Uiso 1 d R
C12 C 0.2328(6) 0.1970(7) -0.0763(5) 0.049(2) Uani 1 d .
C13 C 0.1516(6) 0.1647(8) -0.1402(5) 0.077(4) Uani 1 d .
H13A H 0.1810(6) 0.1360(8) -0.1911(5) 0.080 Uiso 1 d R
H13B H 0.1102(6) 0.1163(8) -0.1134(5) 0.080 Uiso 1 d R
H13C H 0.1140(6) 0.2221(8) -0.1575(5) 0.080 Uiso 1 d R
C14 C 0.2938(7) 0.2780(7) -0.1167(6) 0.073(3) Uani 1 d .
H14A H 0.3221(7) 0.2534(7) -0.1697(6) 0.080 Uiso 1 d R
H14B H 0.2536(7) 0.3347(7) -0.1301(6) 0.080 Uiso 1 d R
H14C H 0.3444(7) 0.2974(7) -0.0759(6) 0.080 Uiso 1 d R
C15 C 0.0631(6) 0.2062(9) 0.0346(6) 0.092(4) Uani 1 d .
H15A H 0.0205(6) 0.2408(9) -0.0057(6) 0.080 Uiso 1 d R
H15B H 0.0626(6) 0.1361(9) 0.0210(6) 0.080 Uiso 1 d R
H15C H 0.0414(6) 0.2160(9) 0.0936(6) 0.080 Uiso 1 d R
C16 C 0.1285(6) 0.1216(7) 0.3059(5) 0.050(2) Uani 1 d .
C17 C 0.0257(7) 0.1107(8) 0.2931(6) 0.061(3) Uani 1 d .
H17A H -0.0058(7) 0.1561(8) 0.2529(6) 0.080 Uiso 1 d R
C18 C -0.0262(8) 0.0404(9) 0.3367(7) 0.075(3) Uani 1 d .
H18A H -0.0954(8) 0.0380(9) 0.3283(7) 0.080 Uiso 1 d R
C19 C 0.0182(9) -0.0253(9) 0.3916(7) 0.083(4) Uani 1 d .
H19A H -0.0191(9) -0.0756(9) 0.4207(7) 0.080 Uiso 1 d R
C20 C 0.1168(8) -0.0200(8) 0.4046(6) 0.072(3) Uani 1 d .
H20A H 0.1482(8) -0.0658(8) 0.4446(6) 0.080 Uiso 1 d R
C21 C 0.1705(7) 0.0512(8) 0.3621(6) 0.064(3) Uani 1 d .
C22 C 0.3458(7) 0.0377(8) 0.3257(6) 0.065(3) Uani 1 d .
C23 C 0.4445(6) 0.0256(10) 0.3642(6) 0.106(5) Uani 1 d .
H23A H 0.4895(6) 0.0146(10) 0.3177(6) 0.080 Uiso 1 d R
H23B H 0.4627(6) 0.0848(10) 0.3962(6) 0.080 Uiso 1 d R
H23C H 0.4454(6) -0.0307(10) 0.4033(6) 0.080 Uiso 1 d R
B1 B 0.3068(9) 0.1056(14) 0.6296(11) 0.071(4) Uani 1 d .
F3 F 0.3533(17) 0.0967(37) 0.5575(9) 0.113(14) Uani 0.53(4) d P
F1 F 0.3055(30) 0.0242(35) 0.6716(43) 0.237(29) Uani 0.53(4) d P
F2 F 0.2202(5) 0.1512(6) 0.6214(6) 0.150(3) Uani 1 d .
F4 F 0.3607(25) 0.1690(30) 0.6779(29) 0.158(17) Uani 0.53(4) d P
F3' F 0.2989(37) 0.0261(25) 0.5744(22) 0.159(15) Uani 0.47(4) d P
F4' F 0.3741(17) 0.1672(27) 0.6043(46) 0.165(24) Uani 0.47(4) d P
F1' F 0.3266(23) 0.0697(41) 0.7081(14) 0.124(18) Uani 0.47(4) d P

loop_
_atom_type_symbol
_atom_type_description
_atom_type_scat_dispersion_real
_atom_type_scat_dispersion_imag
_atom_type_scat_source
C C 0.0033 0.0016 'International Tables Vol C Tables 4.2.6.8 and 6.1.1.4'
H H 0.0000 0.0000 'International Tables Vol C Tables 4.2.6.8 and 6.1.1.4'
B B 0.0013 0.0007 'International Tables Vol C Tables 4.2.6.8 and 6.1.1.4'
N N 0.0061 0.0033 'International Tables Vol C Tables 4.2.6.8 and 6.1.1.4'
F F 0.0171 0.0103 'International Tables Vol C Tables 4.2.6.8 and 6.1.1.4'
S S 0.1246 0.1234 'International Tables Vol C Tables 4.2.6.8 and 6.1.1.4'
Zn Zn 0.2839 1.4301 'International Tables Vol C Tables 4.2.6.8 and 6.1.1.4'
O O 0.0106 0.0060 'International Tables Vol C Tables 4.2.6.8 and 6.1.1.4'

loop_
_geom_angle_atom_site_label_1
_geom_angle_atom_site_label_2
_geom_angle_atom_site_label_3
_geom_angle
N3 Zn1 N1 91.8(3)
N3 Zn1 O1 96.2(2)
N1 Zn1 O1 98.3(2)
N3 Zn1 S2 132.9(2)
N1 Zn1 S2 131.7(2)
O1 Zn1 S2 94.2(2)
N3 Zn1 S1 82.6(2)
N1 Zn1 S1 79.9(2)
O1 Zn1 S1 177.8(2)
S2 Zn1 S1 87.91(9)
C4 N1 N2 105.0(6)
C4 N1 Zn1 133.4(5)
N2 N1 Zn1 120.2(5)
C2 N2 N1 111.0(6)
C2 N2 C11 128.2(6)
N1 N2 C11 119.9(6)
C9 N3 N4 104.8(6)
C9 N3 Zn1 133.2(6)
N4 N3 Zn1 120.9(5)
C7 N4 N3 110.7(7)
C7 N4 C11 128.4(6)
N3 N4 C11 120.9(7)
C22 N5 C21 127.5(8)
C22 O1 Zn1 132.9(6)
C15 S1 C12 106.9(5)
C15 S1 Zn1 96.0(3)
C12 S1 Zn1 100.2(3)
C16 S2 Zn1 98.4(3)
N2 C2 C3 106.6(7)
N2 C2 C1 123.7(8)
C3 C2 C1 129.7(7)
C2 C3 C4 106.6(7)
N1 C4 C3 110.9(7)
N1 C4 C5 120.9(7)
C3 C4 C5 128.2(8)
C8 C7 N4 107.1(7)
C8 C7 C6 130.0(9)
N4 C7 C6 122.8(8)
C7 C8 C9 106.7(8)
N3 C9 C8 110.7(7)
N3 C9 C10 121.1(7)
C8 C9 C10 128.2(8)
N4 C11 N2 111.2(6)
N4 C11 C12 115.9(7)
N2 C11 C12 114.0(7)
C14 C12 C13 110.6(7)
C14 C12 C11 108.7(7)
C13 C12 C11 107.8(8)
C14 C12 S1 105.4(6)
C13 C12 S1 111.1(6)
C11 C12 S1 113.2(6)
C21 C16 C17 114.4(9)
C21 C16 S2 126.0(7)
C17 C16 S2 119.6(8)
C18 C17 C16 122.0(10)
C19 C18 C17 121.0(10)
C18 C19 C20 119.5(11)
C19 C20 C21 120.5(11)
C20 C21 C16 122.4(10)
C20 C21 N5 116.7(10)
C16 C21 N5 120.8(9)
O1 C22 N5 123.3(9)
O1 C22 C23 119.8(8)
N5 C22 C23 116.9(8)
F3 B1 F1' 130.1(18)
F3 B1 F1 111.3(25)
F1' B1 F1 39.5(26)
F3 B1 F4' 55.9(18)
F1' B1 F4' 111.2(26)
F1 B1 F4' 135.3(24)
F3 B1 F2 114.8(16)
F1' B1 F2 114.9(17)
F1 B1 F2 114.7(21)
F4' B1 F2 108.7(17)
F3 B1 F3' 55.7(15)
F1' B1 F3' 106.7(25)
F1 B1 F3' 68.5(27)
F4' B1 F3' 111.3(24)
F2 B1 F3' 103.7(19)
F3 B1 F4 104.2(19)
F1' B1 F4 68.2(20)
F1 B1 F4 106.4(27)
F4' B1 F4 50.9(18)
F2 B1 F4 104.2(18)
F3' B1 F4 150.8(22)
F4' F3 F3' 127.6(24)
F4' F3 B1 62.9(16)
F3' F3 B1 65.2(15)
F1' F1 B1 73.2(38)
F1' F1 F3' 129.7(45)
B1 F1 F3' 58.8(19)
F4' F4 B1 63.0(21)
F4' F4 F1' 110.0(30)
B1 F4 F1' 55.0(17)
F3 F3' B1 59.1(15)
F3 F3' F1 101.2(30)
B1 F3' F1 52.7(18)
F3 F4' F4 123.5(28)
F3 F4' B1 61.2(16)
F4 F4' B1 66.1(19)
F1 F1' B1 67.4(29)
F1 F1' F4 122.2(38)
B1 F1' F4 56.8(17)

loop_
_geom_bond_atom_site_label_1
_geom_bond_atom_site_label_2
_geom_bond_distance
Zn1 N3 2.045(7)
Zn1 N1 2.047(6)
Zn1 O1 2.102(6)
Zn1 S2 2.254(2)
Zn1 S1 2.773(3)
N1 C4 1.323(9)
N1 N2 1.382(8)
N2 C2 1.355(8)
N2 C11 1.462(9)
N3 C9 1.333(9)
N3 N4 1.382(8)
N4 C7 1.360(9)
N4 C11 1.443(9)
N5 C22 1.326(10)
N5 C21 1.455(11)
O1 C22 1.263(9)
S1 C15 1.772(9)
S1 C12 1.851(8)
S2 C16 1.752(9)
C1 C2 1.496(10)
C2 C3 1.362(10)
C3 C4 1.394(10)
C4 C5 1.507(10)
C6 C7 1.491(10)
C7 C8 1.351(10)
C8 C9 1.397(11)
C9 C10 1.502(10)
C11 C12 1.548(11)
C12 C14 1.509(11)
C12 C13 1.529(11)
C16 C21 1.391(12)
C16 C17 1.434(11)
C17 C18 1.362(12)
C18 C19 1.350(13)
C19 C20 1.372(13)
C20 C21 1.376(13)
C22 C23 1.479(11)
B1 F3 1.28(2)
B1 F1' 1.31(3)
B1 F1 1.26(3)
B1 F4' 1.30(2)
B1 F2 1.344(14)
B1 F3' 1.36(2)
B1 F4 1.34(3)
F3 F4' 1.21(4)
F3 F3' 1.24(3)
F1 F1' 0.87(6)
F1 F3' 1.48(5)
F4 F4' 1.14(4)
F4 F1' 1.49(4)
